data_1525811
loop_
_publ_author_name
'Conrad, M.'
'Krumeich, F.'
'Reich, C.'
'Harbrecht, B.'

_publ_section_title
;
 Hexagonal approximants of a dodecagonal tantalum telluride the crystal
 structure of Ta21 Te13
;
_journal_name_full 'Materials Science and Engineering A'
_journal_page_first 37
_journal_page_last 40
_journal_volume 294
_journal_year 2000
_chemical_formula_sum 'Ta21 Te13'
_space_group_IT_number 183
_symmetry_space_group_name_Hall 'P 6 -2'
_symmetry_space_group_name_H-M 'P 6 m m'
_cell_angle_alpha 90
_cell_angle_beta 90
_cell_angle_gamma 120
_cell_formula_units_Z 4
_cell_length_a 19.5
_cell_length_b 19.5
_cell_length_c 10.3
_cell_volume 3391.853
_citation_journal_id_ASTM MSAPE3
_cod_data_source_file Conrad_MSAPE3_2000_338.cif
_cod_data_source_block Ta21Te13
_cod_original_cell_volume 3391.854
_cod_database_code 1525811

loop_
_symmetry_equiv_pos_as_xyz
x,y,z
x-y,x,z
-y,x-y,z
-x,-y,z
-x+y,-x,z
y,-x+y,z
y,x,z
-x+y,y,z
-x,-x+y,z
-y,-x,z
x-y,-y,z
x,x-y,z

loop_
_atom_site_label
_atom_site_type_symbol
_atom_site_fract_x
_atom_site_fract_y
_atom_site_fract_z
_atom_site_occupancy
_atom_site_U_iso_or_equiv
Ta10 Ta 0.5 0 0.394 1 0.0
Ta7 Ta 0.145 0.29 0.761 1 0.0
Ta5 Ta 0.429 0 0.642 1 0.0
Ta4 Ta 0.145 0 0.804 1 0.0
Ta14 Ta 0.415 0.084 0.419 1 0.0
Ta6 Ta 0.287 0.574 0.721 1 0.0
Ta2 Ta 0.265 0 0.599 1 0.0
Te2 Te 0.3333 0.6667 0.94 1 0.0
Ta1 Ta 0 0 0.677 1 0.0
Te8 Te 0.198 0.396 0.248 1 0.0
Te6 Te 0.32 0 0.844 1 0.0
Ta13 Ta 0.25 0.5 0.462 1 0.0
Te5 Te 0.433 0.866 0.817 1 0.0
Te9 Te 0.395 0.79 0.3 1 0.0
Ta11 Ta 0.083 0.166 0.572 1 0.0
Te4 Te 0.222 0.444 0.909 1 0.0
Te3 Te 0.113 0.226 0.011 1 0.0
Te10 Te 0.404 0 0.186 1 0.0
Te11 Te 0.202 0 0.367 1 0.0
Ta8 Ta 0.428 0.144 0.681 1 0.0
Te7 Te 0 0 0.42 1 0.0
Ta9 Ta 0.3333 0.6667 0.484 1 0.0
Ta3 Ta 0.422 0.844 0.554 1 0.0
Te1 Te 0 0 0.94 1 0.0
Ta12 Ta 0.162 0.324 0.49 1 0.0
